data_2210120
loop_
_publ_author_name
'Sundar, T. V.'
'Parthasarathi, V.'
'Narang, Gaurav'
'Bansal, Ranju'
'Sridhar, B.'

_publ_section_title
;Dimethyl
 4-(4-isopropylcarbonyloxyphenyl)-2,6-dimethyl-1,4-dihydropyridine-3,5-dicarboxylate
;
_journal_coeditor_code BT2167
_journal_issue 9
_journal_name_full 'Acta Crystallographica Section E'
_journal_page_first o4001
_journal_page_last o4003
_journal_paper_doi 10.1107/S160053680603217X
_journal_volume 62
_journal_year 2006
_chemical_formula_iupac 'C21 H25 N O6'
_chemical_formula_moiety 'C21 H25 N O6'
_chemical_formula_sum 'C21 H25 N O6'
_chemical_formula_weight 387.42
_chemical_melting_point 491(2)
_chemical_name_systematic
;
Dimethyl 4-(4-isopropylcarbonyloxyphenyl)-2,6-dimethyl-
1,4-dihydropyridine-3,5-dicarboxylate
;
_space_group_IT_number 2
_symmetry_cell_setting triclinic
_symmetry_space_group_name_Hall '-P 1'
_symmetry_space_group_name_H-M 'P -1'
_atom_sites_solution_hydrogens geom
_atom_sites_solution_primary direct
_atom_sites_solution_secondary difmap
_audit_creation_method SHELXL-97
_cell_angle_alpha 103.0200(10)
_cell_angle_beta 95.9710(10)
_cell_angle_gamma 95.5060(10)
_cell_formula_units_Z 2
_cell_length_a 8.4488(4)
_cell_length_b 10.5809(5)
_cell_length_c 11.5520(6)
_cell_measurement_reflns_used 6302
_cell_measurement_temperature 273(2)
_cell_measurement_theta_max 55.988
_cell_measurement_theta_min 4.719
_cell_volume 993.07(8)
_computing_cell_refinement 'SAINT (Bruker, 2001)'
_computing_data_collection 'SMART (Bruker, 2001)'
_computing_data_reduction SAINT
_computing_molecular_graphics 'ORTEP-3 (Farrugia, 1997) and PLATON (Spek, 2003)'
_computing_publication_material 'SHELXL97 and PARST (Nardelli, 1995)'
_computing_structure_refinement 'SHELXL97 (Sheldrick, 1997)'
_computing_structure_solution 'SHELXS97 (Sheldrick, 1997)'
_diffrn_ambient_temperature 273(2)
_diffrn_measured_fraction_theta_full 0.997
_diffrn_measured_fraction_theta_max 0.997
_diffrn_measurement_device 'Bruker SMART APEX CCD area-detector'
_diffrn_measurement_device_type 'Bruker SMART CCD area-detector'
_diffrn_measurement_method \w
_diffrn_radiation_monochromator graphite
_diffrn_radiation_source 'fine-focus sealed tube'
_diffrn_radiation_type MoK\a
_diffrn_radiation_wavelength 0.71073
_diffrn_reflns_av_R_equivalents 0.0162
_diffrn_reflns_av_sigmaI/netI 0.0169
_diffrn_reflns_limit_h_max 10
_diffrn_reflns_limit_h_min -10
_diffrn_reflns_limit_k_max 12
_diffrn_reflns_limit_k_min -12
_diffrn_reflns_limit_l_max 13
_diffrn_reflns_limit_l_min -13
_diffrn_reflns_number 9621
_diffrn_reflns_theta_full 25.00
_diffrn_reflns_theta_max 25.00
_diffrn_reflns_theta_min 1.82
_exptl_absorpt_coefficient_mu 0.095
_exptl_absorpt_correction_type none
_exptl_crystal_colour brown
_exptl_crystal_density_diffrn 1.296
_exptl_crystal_density_method 'not measured'
_exptl_crystal_description block
_exptl_crystal_F_000 412
_exptl_crystal_size_max .10
_exptl_crystal_size_mid .07
_exptl_crystal_size_min .04
_refine_diff_density_max 0.247
_refine_diff_density_min -0.249
_refine_ls_extinction_method none
_refine_ls_goodness_of_fit_ref 1.071
_refine_ls_hydrogen_treatment constr
_refine_ls_matrix_type full
_refine_ls_number_parameters 267
_refine_ls_number_reflns 3487
_refine_ls_number_restraints 6
_refine_ls_restrained_S_all 1.085
_refine_ls_R_factor_all 0.0521
_refine_ls_R_factor_gt 0.0485
_refine_ls_shift/su_max 0.000
_refine_ls_shift/su_mean 0.000
_refine_ls_structure_factor_coef Fsqd
_refine_ls_weighting_details 'calc w=1/[\s^2^(Fo^2^)+(0.073P)^2^+0.3133P] where P=(Fo^2^+2Fc^2^)/3'
_refine_ls_weighting_scheme calc
_refine_ls_wR_factor_gt 0.1369
_refine_ls_wR_factor_ref 0.1409
_reflns_number_gt 3155
_reflns_number_total 3487
_reflns_threshold_expression I>2\s(I)
_cod_data_source_file bt2167.cif
_cod_data_source_block I
_cod_depositor_comments
;
The following automatic conversions were performed:

'_chemical_melting_point' value '489-493' was changed to '491(2)' -
the average value was taken and precision was estimated.

Automatic conversion script
Id: cif_fix_values 1646 2011-03-28 12:23:43Z adriana 

The following automatic conversions were performed:

'_chemical_melting_point' value '489-493' was changed to '491(2)' -
the average value was taken and precision was estimated.

Automatic conversion script
Id: cif_fix_values 1715 2011-07-08 13:25:40Z adriana 
;
_cod_database_code 2210120
_cod_database_fobs_code 2210120

loop_
_symmetry_equiv_pos_as_xyz
'x, y, z'
'-x, -y, -z'

loop_
_atom_site_type_symbol
_atom_site_label
_atom_site_fract_x
_atom_site_fract_y
_atom_site_fract_z
_atom_site_U_iso_or_equiv
_atom_site_adp_type
_atom_site_calc_flag
_atom_site_refinement_flags
_atom_site_occupancy
_atom_site_disorder_assembly
_atom_site_disorder_group
O O1 0.14404(19) 0.77105(18) -0.10988(15) 0.0793(5) Uani d . 1 . .
O O2 0.35980(17) 0.66686(14) -0.13014(12) 0.0629(4) Uani d . 1 . .
O O3 0.90726(16) 0.90870(16) 0.25243(16) 0.0750(5) Uani d . 1 . .
O O4 0.80889(15) 0.71504(13) 0.13402(13) 0.0590(4) Uani d . 1 . .
N N1 0.43659(18) 1.01299(14) 0.20388(14) 0.0498(4) Uani d . 1 . .
H H1 0.4022 1.0765 0.2513 0.060 Uiso calc R 1 . .
C C2 0.3372(2) 0.94644(17) 0.10167(16) 0.0458(4) Uani d . 1 . .
C C3 0.36925(19) 0.82796(16) 0.04414(15) 0.0421(4) Uani d . 1 . .
C C4 0.49947(19) 0.76271(15) 0.10192(15) 0.0401(4) Uani d . 1 . .
H H4 0.5491 0.7099 0.0378 0.048 Uiso calc R 1 . .
C C5 0.62807(19) 0.86555(16) 0.17905(15) 0.0417(4) Uani d . 1 . .
C C6 0.5881(2) 0.98287(16) 0.23386(16) 0.0450(4) Uani d . 1 . .
C C7 0.42341(18) 0.67100(15) 0.17155(15) 0.0408(4) Uani d . 1 . .
C C8 0.4208(2) 0.70763(18) 0.29396(17) 0.0523(4) Uani d . 1 . .
H H8 0.4693 0.7899 0.3366 0.063 Uiso calc R 1 . .
C C9 0.3469(3) 0.62361(19) 0.35427(18) 0.0584(5) Uani d . 1 . .
H H9 0.3469 0.6490 0.4368 0.070 Uiso calc R 1 . .
C C10 0.2744(2) 0.50364(17) 0.29140(18) 0.0515(5) Uani d . 1 . .
C C11 0.2732(2) 0.46403(17) 0.16999(18) 0.0536(5) Uani d . 1 . .
H H11 0.2224 0.3822 0.1281 0.064 Uiso calc R 1 . .
C C12 0.3486(2) 0.54734(16) 0.11067(17) 0.0485(4) Uani d . 1 . .
H H12 0.3494 0.5203 0.0284 0.058 Uiso calc R 1 . .
C C13 0.2054(2) 1.0210(2) 0.0668(2) 0.0612(5) Uani d . 1 . .
H H13A 0.1228 1.0162 0.1173 0.092 Uiso calc R 1 . .
H H13B 0.1613 0.9838 -0.0153 0.092 Uiso calc R 1 . .
H H13C 0.2475 1.1107 0.0758 0.092 Uiso calc R 1 . .
C C14 0.2769(2) 0.75651(18) -0.07060(16) 0.0492(4) Uani d . 1 . .
C C15 0.2833(3) 0.5822(2) -0.24076(19) 0.0703(6) Uani d . 1 . .
H H15A 0.3196 0.6130 -0.3067 0.105 Uiso calc R 1 . .
H H15B 0.1692 0.5816 -0.2445 0.105 Uiso calc R 1 . .
H H15C 0.3098 0.4951 -0.2452 0.105 Uiso calc R 1 . .
C C16 0.6904(3) 1.08884(19) 0.3264(2) 0.0613(5) Uani d . 1 . .
H H16A 0.6236 1.1479 0.3672 0.092 Uiso calc R 1 . .
H H16B 0.7641 1.1356 0.2884 0.092 Uiso calc R 1 . .
H H16C 0.7491 1.0512 0.3830 0.092 Uiso calc R 1 . .
C C17 0.7936(2) 0.83660(18) 0.19505(16) 0.0470(4) Uani d . 1 . .
C C18 0.9701(2) 0.6807(3) 0.1366(2) 0.0725(6) Uani d . 1 . .
H H18A 1.0173 0.6930 0.2182 0.109 Uiso calc R 1 . .
H H18B 1.0328 0.7355 0.0979 0.109 Uiso calc R 1 . .
H H18C 0.9677 0.5909 0.0952 0.109 Uiso calc R 1 . .
O O5 0.18894(17) 0.42401(13) 0.35286(14) 0.0655(4) Uani d . 1 A .
O O6 0.36683(18) 0.28097(14) 0.33147(16) 0.0707(4) Uani d . 1 A .
C C19 0.2437(2) 0.31111(18) 0.36385(18) 0.0537(5) Uani d D 1 . .
C C20A 0.1248(3) 0.2287(2) 0.4131(2) 0.0522(8) Uani d PD 0.842(7) A 1
H H20A 0.0379 0.1919 0.3475 0.063 Uiso calc PR 0.842(7) A 1
C C20B 0.2041(13) 0.2663(9) 0.4790(10) 0.061(5) Uani d PD 0.158(7) A 2
H H20B 0.2901 0.3034 0.5451 0.073 Uiso calc PR 0.158(7) A 2
C C21 0.1959(3) 0.1145(2) 0.4454(3) 0.0803(7) Uani d D 1 . .
H H21A 0.2419 0.0677 0.3784 0.121 Uiso calc PR 0.842(7) A 1
H H21B 0.1134 0.0573 0.4655 0.121 Uiso calc PR 0.842(7) A 1
H H21C 0.2777 0.1454 0.5128 0.121 Uiso calc PR 0.842(7) A 1
H H21D 0.2952 0.0903 0.4190 0.121 Uiso calc PR 0.158(7) A 2
H H21E 0.1094 0.0785 0.3822 0.121 Uiso calc PR 0.158(7) A 2
H H21F 0.1780 0.0812 0.5143 0.121 Uiso calc PR 0.158(7) A 2
C C22 0.0487(4) 0.3085(3) 0.5131(3) 0.1017(10) Uani d D 1 . .
H H22A 0.0053 0.3795 0.4870 0.153 Uiso calc PR 0.842(7) A 1
H H22B 0.1281 0.3426 0.5816 0.153 Uiso calc PR 0.842(7) A 1
H H22C -0.0358 0.2541 0.5343 0.153 Uiso calc PR 0.842(7) A 1
H H22D 0.0553 0.4020 0.5283 0.153 Uiso calc PR 0.158(7) A 2
H H22E 0.0262 0.2810 0.5841 0.153 Uiso calc PR 0.158(7) A 2
H H22F -0.0356 0.2698 0.4489 0.153 Uiso calc PR 0.158(7) A 2

loop_
_atom_site_aniso_label
_atom_site_aniso_U_11
_atom_site_aniso_U_22
_atom_site_aniso_U_33
_atom_site_aniso_U_12
_atom_site_aniso_U_13
_atom_site_aniso_U_23
O1 0.0584(9) 0.0991(12) 0.0714(10) 0.0206(8) -0.0130(7) 0.0065(9)
O2 0.0652(9) 0.0625(8) 0.0541(8) 0.0157(7) -0.0015(6) 0.0004(6)
O3 0.0406(8) 0.0780(10) 0.0949(11) 0.0041(7) -0.0052(7) 0.0046(8)
O4 0.0403(7) 0.0588(8) 0.0784(9) 0.0178(6) 0.0096(6) 0.0117(7)
N1 0.0495(8) 0.0431(8) 0.0570(9) 0.0160(6) 0.0073(7) 0.0076(7)
C2 0.0407(9) 0.0497(10) 0.0523(10) 0.0117(7) 0.0096(7) 0.0191(8)
C3 0.0374(8) 0.0455(9) 0.0471(9) 0.0074(7) 0.0076(7) 0.0163(7)
C4 0.0373(8) 0.0384(8) 0.0459(9) 0.0091(6) 0.0075(7) 0.0100(7)
C5 0.0367(8) 0.0421(9) 0.0486(9) 0.0054(7) 0.0067(7) 0.0148(7)
C6 0.0433(9) 0.0417(9) 0.0522(10) 0.0049(7) 0.0069(7) 0.0151(7)
C7 0.0347(8) 0.0384(8) 0.0512(9) 0.0105(6) 0.0059(7) 0.0121(7)
C8 0.0593(11) 0.0430(9) 0.0538(11) 0.0018(8) 0.0122(8) 0.0093(8)
C9 0.0698(13) 0.0547(11) 0.0544(11) 0.0096(9) 0.0206(9) 0.0145(9)
C10 0.0492(10) 0.0431(9) 0.0724(12) 0.0148(8) 0.0224(9) 0.0246(9)
C11 0.0576(11) 0.0356(9) 0.0682(12) 0.0050(8) 0.0103(9) 0.0130(8)
C12 0.0554(10) 0.0383(9) 0.0526(10) 0.0090(7) 0.0078(8) 0.0105(7)
C13 0.0557(11) 0.0629(12) 0.0708(13) 0.0253(9) 0.0063(9) 0.0211(10)
C14 0.0470(10) 0.0533(10) 0.0505(10) 0.0059(8) 0.0057(8) 0.0192(8)
C15 0.0913(16) 0.0564(12) 0.0553(12) 0.0034(11) -0.0040(11) 0.0055(9)
C16 0.0615(12) 0.0444(10) 0.0720(13) 0.0025(8) -0.0025(10) 0.0081(9)
C17 0.0399(9) 0.0523(10) 0.0524(10) 0.0067(8) 0.0085(7) 0.0183(8)
C18 0.0454(11) 0.0880(16) 0.0895(16) 0.0306(11) 0.0154(10) 0.0202(13)
O5 0.0659(9) 0.0526(8) 0.0963(11) 0.0201(7) 0.0414(8) 0.0362(7)
O6 0.0673(9) 0.0541(8) 0.1075(12) 0.0211(7) 0.0392(9) 0.0358(8)
C19 0.0557(11) 0.0453(10) 0.0659(12) 0.0102(8) 0.0190(9) 0.0185(9)
C20A 0.0512(15) 0.0505(13) 0.0547(15) -0.0037(10) 0.0069(11) 0.0164(11)
C20B 0.062(9) 0.054(8) 0.064(9) -0.004(6) -0.005(7) 0.018(7)
C21 0.0895(17) 0.0686(14) 0.0971(18) 0.0058(12) 0.0247(14) 0.0453(13)
C22 0.134(3) 0.0783(17) 0.105(2) 0.0077(16) 0.072(2) 0.0230(15)

loop_
_atom_type_symbol
_atom_type_description
_atom_type_scat_dispersion_real
_atom_type_scat_dispersion_imag
_atom_type_scat_source
C C 0.0033 0.0016 'International Tables Vol C Tables 4.2.6.8 and 6.1.1.4'
H H 0.0000 0.0000 'International Tables Vol C Tables 4.2.6.8 and 6.1.1.4'
N N 0.0061 0.0033 'International Tables Vol C Tables 4.2.6.8 and 6.1.1.4'
O O 0.0106 0.0060 'International Tables Vol C Tables 4.2.6.8 and 6.1.1.4'

loop_
_geom_angle_atom_site_label_1
_geom_angle_atom_site_label_2
_geom_angle_atom_site_label_3
_geom_angle
_geom_angle_publ_flag
C14 O2 C15 118.33(16) ?
C17 O4 C18 115.80(16) ?
C6 N1 C2 123.25(14) yes
C6 N1 H1 118.4 ?
C2 N1 H1 118.4 ?
C3 C2 N1 118.79(15) yes
C3 C2 C13 127.85(17) ?
N1 C2 C13 113.34(16) ?
C2 C3 C14 121.69(15) ?
C2 C3 C4 119.48(15) yes
C14 C3 C4 118.77(14) ?
C5 C4 C3 110.06(13) yes
C5 C4 C7 112.93(13) ?
C3 C4 C7 109.58(13) ?
C5 C4 H4 108.0 ?
C3 C4 H4 108.0 ?
C7 C4 H4 108.0 ?
C6 C5 C17 120.60(16) ?
C6 C5 C4 119.53(14) yes
C17 C5 C4 119.87(14) ?
C5 C6 N1 118.76(15) yes
C5 C6 C16 127.62(16) ?
N1 C6 C16 113.62(15) ?
C8 C7 C12 117.76(16) ?
C8 C7 C4 122.38(15) ?
C12 C7 C4 119.82(15) ?
C7 C8 C9 121.10(17) ?
C7 C8 H8 119.4 ?
C9 C8 H8 119.4 ?
C10 C9 C8 119.36(18) ?
C10 C9 H9 120.3 ?
C8 C9 H9 120.3 ?
C9 C10 C11 121.36(17) ?
C9 C10 O5 118.38(18) ?
C11 C10 O5 120.08(17) ?
C10 C11 C12 119.04(17) ?
C10 C11 H11 120.5 ?
C12 C11 H11 120.5 ?
C11 C12 C7 121.37(17) ?
C11 C12 H12 119.3 ?
C7 C12 H12 119.3 ?
C2 C13 H13A 109.5 ?
C2 C13 H13B 109.5 ?
H13A C13 H13B 109.5 ?
C2 C13 H13C 109.5 ?
H13A C13 H13C 109.5 ?
H13B C13 H13C 109.5 ?
O1 C14 O2 121.92(18) ?
O1 C14 C3 127.19(18) ?
O2 C14 C3 110.88(15) ?
O2 C15 H15A 109.5 ?
O2 C15 H15B 109.5 ?
H15A C15 H15B 109.5 ?
O2 C15 H15C 109.5 ?
H15A C15 H15C 109.5 ?
H15B C15 H15C 109.5 ?
C6 C16 H16A 109.5 ?
C6 C16 H16B 109.5 ?
H16A C16 H16B 109.5 ?
C6 C16 H16C 109.5 ?
H16A C16 H16C 109.5 ?
H16B C16 H16C 109.5 ?
O3 C17 O4 121.37(16) ?
O3 C17 C5 126.99(17) ?
O4 C17 C5 111.63(15) ?
O4 C18 H18A 109.5 ?
O4 C18 H18B 109.5 ?
H18A C18 H18B 109.5 ?
O4 C18 H18C 109.5 ?
H18A C18 H18C 109.5 ?
H18B C18 H18C 109.5 ?
C19 O5 C10 118.47(14) ?
O6 C19 O5 122.45(17) ?
O6 C19 C20A 126.17(18) ?
O5 C19 C20A 111.25(16) ?
O6 C19 C20B 114.0(4) ?
O5 C19 C20B 114.5(3) ?
C20A C19 C20B 35.8(4) ?
C21 C20A C19 111.47(19) ?
C21 C20A C22 113.4(2) ?
C19 C20A C22 112.6(2) ?
C21 C20A H20A 106.3 ?
C19 C20A H20A 106.3 ?
C22 C20A H20A 106.3 ?
C22 C20B C21 111.4(6) ?
C22 C20B C19 110.3(6) ?
C21 C20B C19 105.4(6) ?
C22 C20B H20B 109.9 ?
C21 C20B H20B 109.9 ?
C19 C20B H20B 109.9 ?
C20A C21 C20B 35.9(4) ?
C20A C21 H21A 109.5 ?
C20B C21 H21A 122.9 ?
C20A C21 H21B 109.5 ?
C20B C21 H21B 123.4 ?
H21A C21 H21B 109.5 ?
C20A C21 H21C 109.5 ?
C20B C21 H21C 73.6 ?
H21A C21 H21C 109.5 ?
H21B C21 H21C 109.5 ?
C20A C21 H21D 120.7 ?
C20B C21 H21D 109.5 ?
H21A C21 H21D 36.6 ?
H21B C21 H21D 125.8 ?
H21C C21 H21D 73.0 ?
C20A C21 H21E 73.7 ?
C20B C21 H21E 109.5 ?
H21A C21 H21E 72.9 ?
H21B C21 H21E 65.2 ?
H21C C21 H21E 174.6 ?
H21D C21 H21E 109.5 ?
C20A C21 H21F 125.5 ?
C20B C21 H21F 109.5 ?
H21A C21 H21F 123.7 ?
H21B C21 H21F 44.3 ?
H21C C21 H21F 65.2 ?
H21D C21 H21F 109.5 ?
H21E C21 H21F 109.5 ?
C20B C22 C20A 36.7(5) ?
C20B C22 H22A 121.4 ?
C20A C22 H22A 109.5 ?
C20B C22 H22B 72.8 ?
C20A C22 H22B 109.5 ?
H22A C22 H22B 109.5 ?
C20B C22 H22C 125.1 ?
C20A C22 H22C 109.5 ?
H22A C22 H22C 109.5 ?
H22B C22 H22C 109.5 ?
C20B C22 H22D 109.5 ?
C20A C22 H22D 122.2 ?
H22A C22 H22D 35.9 ?
H22B C22 H22D 73.6 ?
H22C C22 H22D 124.0 ?
C20B C22 H22E 109.5 ?
C20A C22 H22E 124.4 ?
H22A C22 H22E 124.8 ?
H22B C22 H22E 65.3 ?
H22C C22 H22E 44.2 ?
H22D C22 H22E 109.5 ?
C20B C22 H22F 109.5 ?
C20A C22 H22F 72.8 ?
H22A C22 H22F 73.6 ?
H22B C22 H22F 174.8 ?
H22C C22 H22F 65.3 ?
H22D C22 H22F 109.5 ?
H22E C22 H22F 109.5 ?

loop_
_geom_bond_atom_site_label_1
_geom_bond_atom_site_label_2
_geom_bond_distance
_geom_bond_publ_flag
O1 C14 1.203(2) ?
O2 C14 1.341(2) ?
O2 C15 1.434(2) ?
O3 C17 1.201(2) ?
O4 C17 1.345(2) ?
O4 C18 1.442(2) ?
N1 C6 1.377(2) yes
N1 C2 1.379(2) yes
N1 H1 0.8600 ?
C2 C3 1.347(2) yes
C2 C13 1.498(2) ?
C3 C14 1.469(2) ?
C3 C4 1.528(2) yes
C4 C5 1.514(2) yes
C4 C7 1.530(2) ?
C4 H4 0.9800 ?
C5 C6 1.352(2) yes
C5 C17 1.462(2) ?
C6 C16 1.493(3) ?
C7 C8 1.383(2) ?
C7 C12 1.393(2) ?
C8 C9 1.389(3) ?
C8 H8 0.9300 ?
C9 C10 1.363(3) ?
C9 H9 0.9300 ?
C10 C11 1.369(3) ?
C10 O5 1.412(2) ?
C11 C12 1.381(3) ?
C11 H11 0.9300 ?
C12 H12 0.9300 ?
C13 H13A 0.9600 ?
C13 H13B 0.9600 ?
C13 H13C 0.9600 ?
C15 H15A 0.9600 ?
C15 H15B 0.9600 ?
C15 H15C 0.9600 ?
C16 H16A 0.9600 ?
C16 H16B 0.9600 ?
C16 H16C 0.9600 ?
C18 H18A 0.9600 ?
C18 H18B 0.9600 ?
C18 H18C 0.9600 ?
O5 C19 1.349(2) ?
O6 C19 1.190(2) ?
C19 C20A 1.505(3) ?
C19 C20B 1.566(8) ?
C20A C21 1.503(3) ?
C20A C22 1.510(3) ?
C20A H20A 0.9800 ?
C20B C22 1.490(8) ?
C20B C21 1.558(8) ?
C20B H20B 0.9800 ?
C21 H21A 0.9600 ?
C21 H21B 0.9600 ?
C21 H21C 0.9600 ?
C21 H21D 0.9600 ?
C21 H21E 0.9600 ?
C21 H21F 0.9600 ?
C22 H22A 0.9600 ?
C22 H22B 0.9600 ?
C22 H22C 0.9600 ?
C22 H22D 0.9600 ?
C22 H22E 0.9600 ?
C22 H22F 0.9600 ?

loop_
_geom_hbond_atom_site_label_D
_geom_hbond_atom_site_label_H
_geom_hbond_atom_site_label_A
_geom_hbond_site_symmetry_A
_geom_hbond_distance_DH
_geom_hbond_distance_HA
_geom_hbond_distance_DA
_geom_hbond_angle_DHA
_geom_hbond_publ_flag
N1 H1 O6 1_565 0.86 2.22 3.030(2) 157.8 yes
C4 H4 O2 . 0.98 2.31 2.738(2) 105.2 yes
C4 H4 O4 . 0.98 2.35 2.7132(19) 101.3 yes
C13 H13B O1 . 0.96 2.25 2.917(3) 125.5 yes
C15 H15B O1 . 0.96 2.29 2.669(3) 102.9 yes
C16 H16C O3 . 0.96 2.47 2.826(3) 101.5 yes
C22 H22A O5 . 0.96 2.39 2.743(3) 101.1 yes

loop_
_geom_torsion_atom_site_label_1
_geom_torsion_atom_site_label_2
_geom_torsion_atom_site_label_3
_geom_torsion_atom_site_label_4
_geom_torsion
C6 N1 C2 C3 17.5(3)
C6 N1 C2 C13 -160.90(17)
N1 C2 C3 C14 -174.74(15)
C13 C2 C3 C14 3.4(3)
N1 C2 C3 C4 8.2(2)
C13 C2 C3 C4 -173.66(17)
C2 C3 C4 C5 -30.3(2)
C14 C3 C4 C5 152.55(15)
C2 C3 C4 C7 94.45(18)
C14 C3 C4 C7 -82.69(18)
C3 C4 C5 C6 31.0(2)
C7 C4 C5 C6 -91.79(18)
C3 C4 C5 C17 -149.87(15)
C7 C4 C5 C17 87.32(18)
C17 C5 C6 N1 171.22(15)
C4 C5 C6 N1 -9.7(2)
C17 C5 C6 C16 -8.7(3)
C4 C5 C6 C16 170.40(17)
C2 N1 C6 C5 -16.8(3)
C2 N1 C6 C16 163.12(17)
C5 C4 C7 C8 25.2(2)
C3 C4 C7 C8 -97.93(18)
C5 C4 C7 C12 -157.13(15)
C3 C4 C7 C12 79.79(18)
C12 C7 C8 C9 0.4(3)
C4 C7 C8 C9 178.18(16)
C7 C8 C9 C10 -0.7(3)
C8 C9 C10 C11 0.2(3)
C8 C9 C10 O5 -174.96(17)
C9 C10 C11 C12 0.6(3)
O5 C10 C11 C12 175.68(16)
C10 C11 C12 C7 -0.9(3)
C8 C7 C12 C11 0.4(3)
C4 C7 C12 C11 -177.42(15)
C15 O2 C14 O1 -3.2(3)
C15 O2 C14 C3 176.03(16)
C2 C3 C14 O1 -22.0(3)
C4 C3 C14 O1 155.0(2)
C2 C3 C14 O2 158.77(16)
C4 C3 C14 O2 -24.2(2)
C18 O4 C17 O3 -3.5(3)
C18 O4 C17 C5 175.36(16)
C6 C5 C17 O3 -1.6(3)
C4 C5 C17 O3 179.31(18)
C6 C5 C17 O4 179.64(15)
C4 C5 C17 O4 0.5(2)
C9 C10 O5 C19 -114.7(2)
C11 C10 O5 C19 70.1(2)
C10 O5 C19 O6 5.5(3)
C10 O5 C19 C20A -170.61(19)
C10 O5 C19 C20B 150.6(5)
O6 C19 C20A C21 13.8(4)
O5 C19 C20A C21 -170.2(2)
C20B C19 C20A C21 -67.5(5)
O6 C19 C20A C22 142.6(3)
O5 C19 C20A C22 -41.4(3)
C20B C19 C20A C22 61.3(5)
O6 C19 C20B C22 179.8(5)
O5 C19 C20B C22 31.7(9)
C20A C19 C20B C22 -61.1(7)
O6 C19 C20B C21 -59.8(8)
O5 C19 C20B C21 152.1(4)
C20A C19 C20B C21 59.3(6)
C19 C20A C21 C20B 67.7(5)
C22 C20A C21 C20B -60.6(5)
C22 C20B C21 C20A 60.5(7)
C19 C20B C21 C20A -59.2(6)
C21 C20B C22 C20A -58.2(6)
C19 C20B C22 C20A 58.6(6)
C21 C20A C22 C20B 63.4(5)
C19 C20A C22 C20B -64.4(5)
